data_2312052
loop_
_publ_author_name
'Meier, Alex'
'Mian, Mohammad Rasel'
'Ou, Siyu'
'Lovell, Scott'
'Mure, Minae'

_publ_section_title
;
 Crystal structures of
 di-&#x3bc;-chlorido-bis-({(<i>E</i>)-5-(ethyl-amino)-4-methyl-2-[(pyridin-2-yl)diazen-yl]phen-o-lato}copper(II))
 and chlorido-bis-(1,10-phen-anthroline)copper(II) chloride tetra-hydrate.
;
_journal_coeditor_code ZV2019
_journal_issue 'Pt 3'
_journal_name_full 'Acta crystallographica. Section E, Crystallographic communications'
_journal_page_first 201
_journal_page_last 206
_journal_paper_doi 10.1107/S205698902300138X
_journal_volume 79
_journal_year 2023
_chemical_formula_iupac '[Cu Cl (C12 H8 N2)2] Cl, 4H2 O'
_chemical_formula_moiety 'C24 H16 Cl Cu N4 +, Cl -, 4(H2 O)'
_chemical_formula_sum 'C24 H24 Cl2 Cu N4 O4'
_chemical_formula_weight 566.91
_chemical_name_systematic
;
Chloridobis(1,10-phenanthroline)copper(II) chloride tetrahydrate
;
_space_group_crystal_system monoclinic
_space_group_IT_number 15
_space_group_name_Hall '-C 2yc'
_space_group_name_H-M_alt 'C 1 2/c 1'
_atom_sites_solution_hydrogens mixed
_audit_creation_method
;
Olex2 1.5
(compiled 2022.04.07 svn.rca3783a0 for OlexSys, GUI svn.r6498)
;
_cell_angle_alpha 90
_cell_angle_beta 97.2350(10)
_cell_angle_gamma 90
_cell_formula_units_Z 8
_cell_length_a 23.1874(7)
_cell_length_b 30.2708(9)
_cell_length_c 7.2839(2)
_cell_measurement_reflns_used 9891
_cell_measurement_temperature 100(2)
_cell_measurement_theta_max 33.04
_cell_measurement_theta_min 2.69
_cell_volume 5071.9(3)
_computing_cell_refinement
;
SAINT V8.40B (Bruker, 2016)
;
_computing_data_collection
;
APEX4 v2021.4-0 (Bruker, 2021)
;
_computing_data_reduction
;
SAINT V8.40B (Bruker, 2016)
;
_computing_molecular_graphics
;
Olex2 1.5 (Dolomanov <i>et al.</i>,  2009)
;
_computing_publication_material
;
Olex2 1.5 (Dolomanov <i>et al.</i>,  2009)
;
_computing_structure_refinement
;
SHELXL2018/3 (Sheldrick, 2015b)
;
_computing_structure_solution
;
SHELXT2014/5 (Sheldrick, 2015a)
;
_diffrn_ambient_temperature 100.00
_diffrn_measured_fraction_theta_full 0.971
_diffrn_measured_fraction_theta_max 0.979
_diffrn_measurement_device 'four-circle diffractometer'
_diffrn_measurement_device_type 'Bruker D8 Venture'
_diffrn_measurement_method '\q and \w scans'
_diffrn_radiation_type MoK\a
_diffrn_radiation_wavelength 0.71073
_diffrn_reflns_av_R_equivalents 0.0285
_diffrn_reflns_av_unetI/netI 0.0145
_diffrn_reflns_limit_h_max 29
_diffrn_reflns_limit_h_min -30
_diffrn_reflns_limit_k_max 40
_diffrn_reflns_limit_k_min -40
_diffrn_reflns_limit_l_max 9
_diffrn_reflns_limit_l_min -9
_diffrn_reflns_number 67930
_diffrn_reflns_theta_full 25.242
_diffrn_reflns_theta_max 28.282
_diffrn_reflns_theta_min 3.490
_exptl_absorpt_coefficient_mu 1.110
_exptl_absorpt_correction_T_max 0.95
_exptl_absorpt_correction_T_min 0.89
_exptl_absorpt_correction_type multi-scan
_exptl_absorpt_process_details
;
(SADABS; Krause et al., 2015)
;
_exptl_crystal_colour 'clear greenish green'
_exptl_crystal_density_diffrn 1.485
_exptl_crystal_description plate
_exptl_crystal_F_000 2328
_exptl_crystal_size_max 0.2
_exptl_crystal_size_mid 0.1
_exptl_crystal_size_min 0.05
_refine_diff_density_max 1.063
_refine_diff_density_min -0.483
_refine_ls_extinction_method none
_refine_ls_goodness_of_fit_ref 1.049
_refine_ls_hydrogen_treatment mixed
_refine_ls_matrix_type full
_refine_ls_number_parameters 364
_refine_ls_number_reflns 6173
_refine_ls_number_restraints 0
_refine_ls_restrained_S_all 1.049
_refine_ls_R_factor_all 0.0471
_refine_ls_R_factor_gt 0.0451
_refine_ls_shift/su_max 0.000
_refine_ls_shift/su_mean 0.000
_refine_ls_structure_factor_coef Fsqd
_refine_ls_weighting_details 'w=1/[\s^2^(Fo^2^)+(0.0642P)^2^+16.2399P] where P=(Fo^2^+2Fc^2^)/3'
_refine_ls_weighting_scheme calc
_refine_ls_wR_factor_gt 0.1280
_refine_ls_wR_factor_ref 0.1296
_reflns_number_gt 5840
_reflns_number_total 6173
_reflns_threshold_expression 'I > 2\s(I)'
_cod_data_source_file zv2019sup1.cif
_cod_data_source_block 4
_cod_database_code 2312052
_shelx_space_group_comment
;
The symmetry employed for this shelxl refinement is uniquely defined
by the following loop, which should always be used as a source of
symmetry information in preference to the above space-group names.
They are only intended as comments.
;
_shelx_estimated_absorpt_t_min 0.809
_shelx_estimated_absorpt_t_max 0.947

loop_
_space_group_symop_operation_xyz
'x, y, z'
'-x, y, -z+1/2'
'x+1/2, y+1/2, z'
'-x+1/2, y+1/2, -z+1/2'
'-x, -y, -z'
'x, -y, z-1/2'
'-x+1/2, -y+1/2, -z'
'x+1/2, -y+1/2, z-1/2'

loop_
_atom_site_type_symbol
_atom_site_label
_atom_site_fract_x
_atom_site_fract_y
_atom_site_fract_z
_atom_site_U_iso_or_equiv
_atom_site_adp_type
_atom_site_calc_flag
_atom_site_occupancy
_atom_site_disorder_assembly
_atom_site_disorder_group
Cu Cu1 0.27540(2) 0.11858(2) 0.34073(4) 0.02177(10) Uani d 1 . .
Cl Cl1 0.29111(3) 0.14735(2) 0.05112(7) 0.02655(13) Uani d 1 . .
N N1 0.22658(8) 0.15474(6) 0.5111(3) 0.0219(4) Uani d 1 . .
N N2 0.33904(9) 0.15480(6) 0.4699(3) 0.0249(4) Uani d 1 . .
N N3 0.20905(8) 0.08317(6) 0.2241(3) 0.0237(4) Uani d 1 . .
N N4 0.31053(8) 0.05547(6) 0.3980(2) 0.0215(3) Uani d 1 . .
C C2 0.11535(11) 0.07030(9) 0.0549(4) 0.0339(5) Uani d 1 . .
H H2 0.080421 0.082186 -0.008153 0.041 Uiso calc 1 . .
C C3 0.12262(11) 0.02558(9) 0.0713(3) 0.0320(5) Uani d 1 . .
H H3 0.092669 0.006179 0.019772 0.038 Uiso calc 1 . .
C C4 0.17442(10) 0.00847(8) 0.1643(3) 0.0262(4) Uani d 1 . .
C C5 0.21693(10) 0.03886(7) 0.2389(3) 0.0223(4) Uani d 1 . .
C C6 0.18679(12) -0.03787(8) 0.1861(3) 0.0294(5) Uani d 1 . .
H H6 0.158392 -0.058845 0.137680 0.035 Uiso calc 1 . .
C C7 0.23830(12) -0.05215(8) 0.2746(3) 0.0299(5) Uani d 1 . .
H H7 0.245351 -0.082976 0.287392 0.036 Uiso calc 1 . .
C C8 0.28242(11) -0.02157(7) 0.3493(3) 0.0248(4) Uani d 1 . .
C C9 0.27151(9) 0.02397(7) 0.3316(3) 0.0215(4) Uani d 1 . .
C C10 0.33706(11) -0.03444(8) 0.4395(3) 0.0288(5) Uani d 1 . .
H H10 0.346589 -0.064863 0.454168 0.035 Uiso calc 1 . .
C C11 0.37645(11) -0.00274(8) 0.5063(3) 0.0288(5) Uani d 1 . .
H H11 0.413550 -0.010993 0.567009 0.035 Uiso calc 1 . .
C C12 0.36138(10) 0.04220(8) 0.4839(3) 0.0253(4) Uani d 1 . .
H H12 0.388785 0.063878 0.532360 0.030 Uiso calc 1 . .
C C13 0.17066(10) 0.15345(7) 0.5335(3) 0.0254(4) Uani d 1 . .
H H13 0.147100 0.130709 0.473677 0.030 Uiso calc 1 . .
C C14 0.14494(11) 0.18425(8) 0.6418(3) 0.0302(5) Uani d 1 . .
H H14 0.104956 0.181807 0.656823 0.036 Uiso calc 1 . .
C C15 0.17792(12) 0.21793(8) 0.7258(3) 0.0311(5) Uani d 1 . .
H H15 0.160782 0.239449 0.796876 0.037 Uiso calc 1 . .
C C16 0.23741(11) 0.22029(7) 0.7056(3) 0.0265(5) Uani d 1 . .
C C17 0.25979(10) 0.18725(7) 0.5984(3) 0.0223(4) Uani d 1 . .
C C18 0.32006(10) 0.18741(7) 0.5757(3) 0.0237(4) Uani d 1 . .
C C19 0.35695(11) 0.22065(8) 0.6583(3) 0.0289(5) Uani d 1 . .
C C20 0.33264(12) 0.25421(8) 0.7643(3) 0.0329(5) Uani d 1 . .
H H20 0.357096 0.276952 0.820068 0.040 Uiso calc 1 . .
C C21 0.27566(12) 0.25416(8) 0.7864(3) 0.0319(5) Uani d 1 . .
H H21 0.260710 0.276953 0.856655 0.038 Uiso calc 1 . .
C C22 0.41563(12) 0.21906(9) 0.6275(4) 0.0359(6) Uani d 1 . .
H H22 0.442180 0.240951 0.679455 0.043 Uiso calc 1 . .
C C23 0.43414(12) 0.18584(10) 0.5223(4) 0.0381(6) Uani d 1 . .
H H23 0.473811 0.184258 0.502541 0.046 Uiso calc 1 . .
C C24 0.39459(11) 0.15413(9) 0.4438(4) 0.0313(5) Uani d 1 . .
H H24 0.407952 0.131427 0.369617 0.038 Uiso calc 1 . .
C C27 0.15990(10) 0.09837(8) 0.1320(3) 0.0297(5) Uani d 1 . .
H H27 0.154850 0.129383 0.118071 0.036 Uiso calc 1 . .
Cl Cl2 0.46154(12) 0.28339(11) 0.0469(4) 0.0402(6) Uani d 0.25 A 1
Cl Cl3 0.500000 0.3448(2) 0.750000 0.0671(14) Uani d 0.25 B 1
Cl Cl4 0.45206(18) 0.41920(18) 0.5363(8) 0.1083(15) Uani d 0.35 C 1
Cl Cl5 0.500000 0.0804(2) 0.250000 0.0353(12) Uiso d 0.15 D 1
Cl Cl6 0.4700(2) 0.33053(15) 0.8319(8) 0.0601(11) Uani d 0.2 B -1
O O1 0.42362(11) 0.17008(13) 0.0286(4) 0.0799(10) Uani d 1 . .
H H1A 0.387673 0.166966 0.029787 0.087(16) Uiso d 1 . .
H H1B 0.442713 0.147816 0.083907 0.131 Uiso d 1 . .
O O2 0.45025(16) 0.25165(18) 0.1188(6) 0.0775(13) Uani d 0.75 E 2
O O3 0.500000 0.37225(18) 0.250000 0.0705(14) Uani d 0.8 . .
O O4 0.5355(7) 0.3708(6) 0.890(2) 0.051(4) Uiso d 0.15 F 3
O O5 0.4383(4) 0.3247(3) 0.9597(13) 0.062(2) Uiso d 0.3 G 2
O O6 0.500000 0.4802(5) 0.750000 0.078(6) Uani d 0.3 H 2
O O7 0.500000 0.5117(8) 0.750000 0.143(8) Uani d 0.5 I 1
O O8 0.500000 0.0553(2) 0.250000 0.073(3) Uani d 0.5 J 2
O O9 0.4821(6) 0.0907(4) 0.0297(18) 0.057(3) Uiso d 0.2 K 3
O O10 0.5421(3) 0.0980(3) 0.6321(11) 0.0487(17) Uiso d 0.3 L 1
O O11 0.4997(5) 0.0460(3) 0.6952(12) 0.069(3) Uiso d 0.3 M 2

loop_
_atom_site_aniso_label
_atom_site_aniso_U_11
_atom_site_aniso_U_22
_atom_site_aniso_U_33
_atom_site_aniso_U_12
_atom_site_aniso_U_13
_atom_site_aniso_U_23
Cu1 0.02256(16) 0.01895(15) 0.02420(16) 0.00082(9) 0.00442(10) -0.00141(9)
Cl1 0.0350(3) 0.0203(2) 0.0253(3) 0.00274(19) 0.0076(2) 0.00302(18)
N1 0.0266(9) 0.0171(8) 0.0227(8) 0.0038(7) 0.0052(7) 0.0018(6)
N2 0.0261(9) 0.0222(9) 0.0266(9) 0.0002(7) 0.0038(7) 0.0006(7)
N3 0.0249(9) 0.0235(9) 0.0233(9) 0.0011(7) 0.0055(7) -0.0010(7)
N4 0.0252(9) 0.0209(8) 0.0195(8) 0.0024(7) 0.0071(7) 0.0006(7)
C2 0.0250(11) 0.0440(14) 0.0327(12) 0.0025(10) 0.0028(9) -0.0055(11)
C3 0.0281(11) 0.0416(13) 0.0273(11) -0.0072(10) 0.0073(9) -0.0083(10)
C4 0.0307(11) 0.0300(11) 0.0199(10) -0.0055(9) 0.0114(8) -0.0042(8)
C5 0.0268(10) 0.0236(10) 0.0182(9) -0.0014(8) 0.0094(8) -0.0012(7)
C6 0.0405(13) 0.0265(11) 0.0234(10) -0.0101(9) 0.0131(9) -0.0054(8)
C7 0.0476(14) 0.0211(10) 0.0240(11) -0.0051(9) 0.0159(10) -0.0020(8)
C8 0.0372(12) 0.0204(10) 0.0194(10) 0.0008(8) 0.0130(9) 0.0010(7)
C9 0.0287(10) 0.0205(10) 0.0171(9) -0.0005(8) 0.0100(8) -0.0002(7)
C10 0.0414(13) 0.0217(10) 0.0257(11) 0.0069(9) 0.0134(9) 0.0047(8)
C11 0.0329(12) 0.0289(11) 0.0258(11) 0.0088(9) 0.0085(9) 0.0054(9)
C12 0.0265(10) 0.0266(11) 0.0235(10) 0.0035(8) 0.0066(8) 0.0013(8)
C13 0.0272(11) 0.0222(10) 0.0278(11) 0.0043(8) 0.0070(8) 0.0030(8)
C14 0.0306(11) 0.0323(12) 0.0288(11) 0.0111(9) 0.0079(9) 0.0033(9)
C15 0.0404(13) 0.0295(11) 0.0232(10) 0.0167(10) 0.0038(9) 0.0000(9)
C16 0.0381(12) 0.0203(10) 0.0196(9) 0.0092(9) -0.0016(9) 0.0024(8)
C17 0.0293(11) 0.0177(9) 0.0194(9) 0.0047(8) 0.0008(8) 0.0029(7)
C18 0.0294(11) 0.0188(9) 0.0220(10) 0.0024(8) 0.0000(8) 0.0036(8)
C19 0.0351(12) 0.0216(10) 0.0275(11) 0.0000(9) -0.0060(9) 0.0041(8)
C20 0.0461(14) 0.0206(10) 0.0280(11) 0.0020(9) -0.0113(10) -0.0005(9)
C21 0.0495(15) 0.0198(10) 0.0236(10) 0.0101(10) -0.0065(10) -0.0020(8)
C22 0.0333(12) 0.0306(12) 0.0407(14) -0.0069(10) -0.0069(10) 0.0035(10)
C23 0.0258(12) 0.0409(14) 0.0468(15) -0.0038(10) 0.0019(10) 0.0046(12)
C24 0.0266(11) 0.0315(12) 0.0365(13) -0.0001(9) 0.0065(9) 0.0012(10)
C27 0.0267(11) 0.0313(12) 0.0310(12) 0.0043(9) 0.0035(9) -0.0020(9)
Cl2 0.0320(12) 0.0532(16) 0.0341(12) -0.0030(11) -0.0004(10) -0.0101(12)
Cl3 0.080(4) 0.062(3) 0.056(3) 0.000 -0.006(3) 0.000
Cl4 0.072(2) 0.118(3) 0.141(4) 0.034(2) 0.037(2) -0.002(3)
Cl6 0.057(2) 0.042(2) 0.081(3) 0.0021(18) 0.008(2) 0.001(2)
O1 0.0370(13) 0.150(3) 0.0549(15) -0.0042(16) 0.0139(11) 0.0370(18)
O2 0.0407(18) 0.115(4) 0.074(3) 0.020(2) -0.0037(17) -0.031(3)
O3 0.069(3) 0.065(3) 0.072(3) 0.000 -0.011(3) 0.000
O6 0.034(7) 0.077(9) 0.132(17) 0.000 0.050(8) 0.000
O7 0.029(4) 0.37(3) 0.034(4) 0.000 0.006(3) 0.000
O8 0.019(3) 0.046(4) 0.141(8) 0.000 -0.043(4) 0.000

loop_
_atom_type_symbol
_atom_type_description
_atom_type_scat_dispersion_real
_atom_type_scat_dispersion_imag
_atom_type_scat_source
C C 0.0033 0.0016 'International Tables Vol C Tables 4.2.6.8 and 6.1.1.4'
H H 0.0000 0.0000 'International Tables Vol C Tables 4.2.6.8 and 6.1.1.4'
Cl Cl 0.1484 0.1585 'International Tables Vol C Tables 4.2.6.8 and 6.1.1.4'
Cu Cu 0.3201 1.2651 'International Tables Vol C Tables 4.2.6.8 and 6.1.1.4'
N N 0.0061 0.0033 'International Tables Vol C Tables 4.2.6.8 and 6.1.1.4'
O O 0.0106 0.0060 'International Tables Vol C Tables 4.2.6.8 and 6.1.1.4'

loop_
_geom_angle_atom_site_label_1
_geom_angle_atom_site_label_2
_geom_angle_atom_site_label_3
_geom_angle_site_symmetry_1
_geom_angle_site_symmetry_3
_geom_angle
_geom_angle_publ_flag
N1 Cu1 Cl1 . . 119.65(5) ?
N1 Cu1 N4 . . 125.75(7) ?
N2 Cu1 Cl1 . . 91.76(6) ?
N2 Cu1 N1 . . 81.65(8) ?
N2 Cu1 N4 . . 99.35(8) ?
N3 Cu1 Cl1 . . 90.89(6) ?
N3 Cu1 N1 . . 95.07(8) ?
N3 Cu1 N2 . . 176.52(8) ?
N3 Cu1 N4 . . 81.58(8) ?
N4 Cu1 Cl1 . . 114.55(5) ?
C13 N1 Cu1 . . 131.88(16) ?
C13 N1 C17 . . 117.96(19) ?
C17 N1 Cu1 . . 109.88(14) ?
C18 N2 Cu1 . . 113.38(15) ?
C24 N2 Cu1 . . 127.10(17) ?
C24 N2 C18 . . 118.8(2) ?
C5 N3 Cu1 . . 114.35(15) ?
C27 N3 Cu1 . . 126.91(17) ?
C27 N3 C5 . . 118.7(2) ?
C9 N4 Cu1 . . 110.08(14) ?
C12 N4 Cu1 . . 132.06(16) ?
C12 N4 C9 . . 117.87(19) ?
C3 C2 H2 . . 120.4 ?
C3 C2 C27 . . 119.3(2) ?
C27 C2 H2 . . 120.4 ?
C2 C3 H3 . . 120.1 ?
C2 C3 C4 . . 119.8(2) ?
C4 C3 H3 . . 120.1 ?
C3 C4 C5 . . 117.5(2) ?
C3 C4 C6 . . 124.2(2) ?
C5 C4 C6 . . 118.4(2) ?
N3 C5 C4 . . 122.4(2) ?
N3 C5 C9 . . 116.8(2) ?
C4 C5 C9 . . 120.8(2) ?
C4 C6 H6 . . 119.5 ?
C7 C6 C4 . . 121.1(2) ?
C7 C6 H6 . . 119.5 ?
C6 C7 H7 . . 119.4 ?
C6 C7 C8 . . 121.2(2) ?
C8 C7 H7 . . 119.4 ?
C9 C8 C7 . . 119.1(2) ?
C9 C8 C10 . . 117.1(2) ?
C10 C8 C7 . . 123.8(2) ?
N4 C9 C5 . . 117.14(19) ?
N4 C9 C8 . . 123.5(2) ?
C8 C9 C5 . . 119.4(2) ?
C8 C10 H10 . . 120.2 ?
C11 C10 C8 . . 119.5(2) ?
C11 C10 H10 . . 120.2 ?
C10 C11 H11 . . 120.3 ?
C10 C11 C12 . . 119.4(2) ?
C12 C11 H11 . . 120.3 ?
N4 C12 C11 . . 122.7(2) ?
N4 C12 H12 . . 118.7 ?
C11 C12 H12 . . 118.7 ?
N1 C13 H13 . . 118.6 ?
N1 C13 C14 . . 122.8(2) ?
C14 C13 H13 . . 118.6 ?
C13 C14 H14 . . 120.3 ?
C15 C14 C13 . . 119.5(2) ?
C15 C14 H14 . . 120.3 ?
C14 C15 H15 . . 120.3 ?
C14 C15 C16 . . 119.3(2) ?
C16 C15 H15 . . 120.3 ?
C15 C16 C17 . . 117.2(2) ?
C15 C16 C21 . . 123.9(2) ?
C17 C16 C21 . . 119.0(2) ?
N1 C17 C16 . . 123.2(2) ?
N1 C17 C18 . . 116.99(19) ?
C16 C17 C18 . . 119.8(2) ?
N2 C18 C17 . . 117.1(2) ?
N2 C18 C19 . . 122.6(2) ?
C19 C18 C17 . . 120.3(2) ?
C18 C19 C20 . . 118.6(2) ?
C18 C19 C22 . . 117.1(2) ?
C22 C19 C20 . . 124.3(2) ?
C19 C20 H20 . . 119.3 ?
C21 C20 C19 . . 121.3(2) ?
C21 C20 H20 . . 119.3 ?
C16 C21 H21 . . 119.5 ?
C20 C21 C16 . . 121.0(2) ?
C20 C21 H21 . . 119.5 ?
C19 C22 H22 . . 120.2 ?
C23 C22 C19 . . 119.5(2) ?
C23 C22 H22 . . 120.2 ?
C22 C23 H23 . . 120.1 ?
C22 C23 C24 . . 119.9(3) ?
C24 C23 H23 . . 120.1 ?
N2 C24 C23 . . 122.0(2) ?
N2 C24 H24 . . 119.0 ?
C23 C24 H24 . . 119.0 ?
N3 C27 C2 . . 122.3(2) ?
N3 C27 H27 . . 118.8 ?
C2 C27 H27 . . 118.8 ?
H1A O1 H1B . . 110.7 ?

loop_
_geom_bond_atom_site_label_1
_geom_bond_atom_site_label_2
_geom_bond_site_symmetry_2
_geom_bond_distance
_geom_bond_publ_flag
Cu1 Cl1 . 2.3527(6) ?
Cu1 N1 . 2.0914(18) ?
Cu1 N2 . 1.979(2) ?
Cu1 N3 . 1.977(2) ?
Cu1 N4 . 2.0979(18) ?
N1 C13 . 1.328(3) ?
N1 C17 . 1.357(3) ?
N2 C18 . 1.359(3) ?
N2 C24 . 1.326(3) ?
N3 C5 . 1.356(3) ?
N3 C27 . 1.330(3) ?
N4 C9 . 1.361(3) ?
N4 C12 . 1.326(3) ?
C2 H2 . 0.9500 ?
C2 C3 . 1.367(4) ?
C2 C27 . 1.400(4) ?
C3 H3 . 0.9500 ?
C3 C4 . 1.402(4) ?
C4 C5 . 1.407(3) ?
C4 C6 . 1.437(3) ?
C5 C9 . 1.430(3) ?
C6 H6 . 0.9500 ?
C6 C7 . 1.354(4) ?
C7 H7 . 0.9500 ?
C7 C8 . 1.435(3) ?
C8 C9 . 1.405(3) ?
C8 C10 . 1.407(4) ?
C10 H10 . 0.9500 ?
C10 C11 . 1.371(4) ?
C11 H11 . 0.9500 ?
C11 C12 . 1.409(3) ?
C12 H12 . 0.9500 ?
C13 H13 . 0.9500 ?
C13 C14 . 1.402(3) ?
C14 H14 . 0.9500 ?
C14 C15 . 1.371(4) ?
C15 H15 . 0.9500 ?
C15 C16 . 1.407(4) ?
C16 C17 . 1.407(3) ?
C16 C21 . 1.433(4) ?
C17 C18 . 1.428(3) ?
C18 C19 . 1.406(3) ?
C19 C20 . 1.434(4) ?
C19 C22 . 1.408(4) ?
C20 H20 . 0.9500 ?
C20 C21 . 1.351(4) ?
C21 H21 . 0.9500 ?
C22 H22 . 0.9500 ?
C22 C23 . 1.366(4) ?
C23 H23 . 0.9500 ?
C23 C24 . 1.399(4) ?
C24 H24 . 0.9500 ?
C27 H27 . 0.9500 ?
Cl3 Cl6 . 1.063(6) ?
O1 H1A . 0.8400 ?
O1 H1B . 0.8759 ?
O11 O11 2_656 0.797(18) ?

loop_
_geom_hbond_atom_site_label_D
_geom_hbond_atom_site_label_H
_geom_hbond_atom_site_label_A
_geom_hbond_site_symmetry_A
_geom_hbond_distance_DH
_geom_hbond_distance_HA
_geom_hbond_distance_DA
_geom_hbond_angle_DHA
_geom_hbond_publ_flag
C11 H11 O11 . 0.95 2.72 3.354(11) 125.2 .
C12 H12 O11 . 0.95 2.75 3.380(12) 124.8 .
C13 H13 O4 8_455 0.95 2.58 3.261(17) 128.5 .
C23 H23 O1 2_655 0.95 2.46 3.399(4) 172.1 .
C27 H27 O5 7_556 0.95 2.57 3.267(10) 130.3 .
O1 H1A Cl1 . 0.84 2.34 3.173(3) 171.1 .
O1 H1B O9 . 0.88 2.02 2.758(14) 141.7 .

loop_
_geom_torsion_atom_site_label_1
_geom_torsion_atom_site_label_2
_geom_torsion_atom_site_label_3
_geom_torsion_atom_site_label_4
_geom_torsion_site_symmetry_1
_geom_torsion_site_symmetry_2
_geom_torsion_site_symmetry_3
_geom_torsion_site_symmetry_4
_geom_torsion
_geom_torsion_publ_flag
Cu1 N1 C13 C14 . . . . -172.78(17) ?
Cu1 N1 C17 C16 . . . . 172.37(17) ?
Cu1 N1 C17 C18 . . . . -6.7(2) ?
Cu1 N2 C18 C17 . . . . 8.1(2) ?
Cu1 N2 C18 C19 . . . . -170.92(17) ?
Cu1 N2 C24 C23 . . . . 170.0(2) ?
Cu1 N3 C5 C4 . . . . -179.97(16) ?
Cu1 N3 C5 C9 . . . . -1.2(2) ?
Cu1 N3 C27 C2 . . . . -179.82(18) ?
Cu1 N4 C9 C5 . . . . 0.5(2) ?
Cu1 N4 C9 C8 . . . . -179.83(16) ?
Cu1 N4 C12 C11 . . . . -179.50(16) ?
N1 C13 C14 C15 . . . . 1.5(4) ?
N1 C17 C18 N2 . . . . -0.6(3) ?
N1 C17 C18 C19 . . . . 178.50(19) ?
N2 C18 C19 C20 . . . . 178.7(2) ?
N2 C18 C19 C22 . . . . -0.1(3) ?
N3 C5 C9 N4 . . . . 0.5(3) ?
N3 C5 C9 C8 . . . . -179.28(18) ?
C2 C3 C4 C5 . . . . 0.5(3) ?
C2 C3 C4 C6 . . . . -178.8(2) ?
C3 C2 C27 N3 . . . . -1.2(4) ?
C3 C4 C5 N3 . . . . 0.3(3) ?
C3 C4 C5 C9 . . . . -178.41(19) ?
C3 C4 C6 C7 . . . . 178.7(2) ?
C4 C5 C9 N4 . . . . 179.26(18) ?
C4 C5 C9 C8 . . . . -0.5(3) ?
C4 C6 C7 C8 . . . . -0.2(3) ?
C5 N3 C27 C2 . . . . 2.0(3) ?
C5 C4 C6 C7 . . . . -0.7(3) ?
C6 C4 C5 N3 . . . . 179.7(2) ?
C6 C4 C5 C9 . . . . 1.0(3) ?
C6 C7 C8 C9 . . . . 0.7(3) ?
C6 C7 C8 C10 . . . . -178.8(2) ?
C7 C8 C9 N4 . . . . 179.92(19) ?
C7 C8 C9 C5 . . . . -0.4(3) ?
C7 C8 C10 C11 . . . . 179.9(2) ?
C8 C10 C11 C12 . . . . 0.3(3) ?
C9 N4 C12 C11 . . . . 0.9(3) ?
C9 C8 C10 C11 . . . . 0.4(3) ?
C10 C8 C9 N4 . . . . -0.5(3) ?
C10 C8 C9 C5 . . . . 179.20(19) ?
C10 C11 C12 N4 . . . . -1.0(3) ?
C12 N4 C9 C5 . . . . -179.83(18) ?
C12 N4 C9 C8 . . . . -0.1(3) ?
C13 N1 C17 C16 . . . . -2.3(3) ?
C13 N1 C17 C18 . . . . 178.66(19) ?
C13 C14 C15 C16 . . . . -1.6(3) ?
C14 C15 C16 C17 . . . . 0.0(3) ?
C14 C15 C16 C21 . . . . 179.6(2) ?
C15 C16 C17 N1 . . . . 2.1(3) ?
C15 C16 C17 C18 . . . . -178.9(2) ?
C15 C16 C21 C20 . . . . 179.0(2) ?
C16 C17 C18 N2 . . . . -179.67(19) ?
C16 C17 C18 C19 . . . . -0.6(3) ?
C17 N1 C13 C14 . . . . 0.4(3) ?
C17 C16 C21 C20 . . . . -1.4(3) ?
C17 C18 C19 C20 . . . . -0.3(3) ?
C17 C18 C19 C22 . . . . -179.0(2) ?
C18 N2 C24 C23 . . . . 0.2(4) ?
C18 C19 C20 C21 . . . . 0.4(3) ?
C18 C19 C22 C23 . . . . -0.6(4) ?
C19 C20 C21 C16 . . . . 0.4(4) ?
C19 C22 C23 C24 . . . . 1.0(4) ?
C20 C19 C22 C23 . . . . -179.2(2) ?
C21 C16 C17 N1 . . . . -177.6(2) ?
C21 C16 C17 C18 . . . . 1.5(3) ?
C22 C19 C20 C21 . . . . 179.0(2) ?
C22 C23 C24 N2 . . . . -0.8(4) ?
C24 N2 C18 C17 . . . . 179.3(2) ?
C24 N2 C18 C19 . . . . 0.2(3) ?
C27 N3 C5 C4 . . . . -1.6(3) ?
C27 N3 C5 C9 . . . . 177.2(2) ?
C27 C2 C3 C4 . . . . -0.2(4) ?

_cod_database_fobs_code 2312052
